data_7720748
loop_
_publ_author_name
'Botter, Eleonora'
'Lauteri, Valentina'
'Rubbi, Alessandro'
'Orian, Laura'
'Forner, Matteo'
'Gandin, Valentina'
'Demitri, Nicola'
'Canzonieri, Vincenzo'
'Rizzolio, Flavio'
'Cavarzerani, Enrico'
'Visentin, Fabiano'
'Scattolin, Thomas'

_publ_section_title
;
 Insertion of SnCl<sub>2</sub> into the Pd-Cl bond: mechanistic
 elucidation and antitumor evaluation of trichlorostannyl palladium-NHC
 allyl complexes in ovarian cancer models.
;
_journal_issue 16
_journal_name_full 'Dalton transactions (Cambridge, England : 2003)'
_journal_page_first 6351
_journal_page_last 6372
_journal_paper_doi 10.1039/d6dt00680a
_journal_volume 55
_journal_year 2026
_chemical_formula_moiety 'C24 H31 Cl3 N2 Pd Sn'
_chemical_formula_sum 'C24 H31 Cl3 N2 Pd Sn'
_chemical_formula_weight 678.95
_space_group_crystal_system triclinic
_space_group_IT_number 2
_space_group_name_Hall '-P 1'
_space_group_name_H-M_alt 'P -1'
_atom_sites_solution_hydrogens geom
_atom_sites_solution_primary direct
_atom_sites_solution_secondary difmap
_audit_creation_method SHELXL-2019/3
_audit_update_record
;
2025-12-01 deposited with the CCDC.	2026-03-25 downloaded from the CCDC.
;
_cell_angle_alpha 92.01(3)
_cell_angle_beta 95.75(3)
_cell_angle_gamma 116.82(3)
_cell_formula_units_Z 2
_cell_length_a 10.564(2)
_cell_length_b 11.587(2)
_cell_length_c 13.012(3)
_cell_measurement_reflns_used 18031
_cell_measurement_temperature 298(2)
_cell_measurement_theta_max 31.107
_cell_measurement_theta_min 1.378
_cell_volume 1408.5(6)
_computing_cell_refinement 'XDS (Kabsch, 2010)'
_computing_data_collection 'Elettra XRD2 Data Collection SW'
_computing_data_reduction 'XDS (Kabsch, 2010)'
_computing_molecular_graphics 'Ortep3 for Windows - Coot'
_computing_publication_material 'enCIFer - publCIF'
_computing_structure_refinement 'SHELXL-2019/3 (Sheldrick, 2015)'
_computing_structure_solution 'SHELXT (Sheldrick, 2015)'
_diffrn_ambient_temperature 298(2)
_diffrn_measured_fraction_theta_full 0.989
_diffrn_measured_fraction_theta_max 0.898
_diffrn_measurement_device_type
;
'Arinax MD2s Goniometer, Pilatus 6M detector'
;
_diffrn_measurement_method 'Rotating crystal'
_diffrn_radiation_type Synchrotron
_diffrn_radiation_wavelength 0.620
_diffrn_reflns_av_R_equivalents 0.0838
_diffrn_reflns_av_unetI/netI 0.0624
_diffrn_reflns_Laue_measured_fraction_full 0.989
_diffrn_reflns_Laue_measured_fraction_max 0.898
_diffrn_reflns_limit_h_max 16
_diffrn_reflns_limit_h_min -16
_diffrn_reflns_limit_k_max 19
_diffrn_reflns_limit_k_min -19
_diffrn_reflns_limit_l_max 21
_diffrn_reflns_limit_l_min -21
_diffrn_reflns_number 62302
_diffrn_reflns_point_group_measured_fraction_full 0.989
_diffrn_reflns_point_group_measured_fraction_max 0.898
_diffrn_reflns_theta_full 21.839
_diffrn_reflns_theta_max 31.107
_diffrn_reflns_theta_min 1.378
_diffrn_source 'Elettra Synchrotron - XRD2 BL'
_diffrn_standards_decay_% 0
_diffrn_standards_interval_count 0
_diffrn_standards_number 0
_exptl_absorpt_coefficient_mu 1.242
_exptl_absorpt_correction_type none
_exptl_crystal_colour Colourless
_exptl_crystal_density_diffrn 1.601
_exptl_crystal_description 'Thin plates'
_exptl_crystal_F_000 672
_exptl_crystal_size_max 0.100
_exptl_crystal_size_mid 0.050
_exptl_crystal_size_min 0.020
_refine_diff_density_max 1.930
_refine_diff_density_min -2.254
_refine_diff_density_rms 0.266
_refine_ls_extinction_coef 0.231(7)
_refine_ls_extinction_expression Fc^*^=kFc[1+0.001xFc^2^\l^3^/sin(2\q)]^-1/4^
_refine_ls_extinction_method 'SHELXL-2019/2 (Sheldrick 2019)'
_refine_ls_goodness_of_fit_ref 1.134
_refine_ls_hydrogen_treatment constr
_refine_ls_matrix_type full
_refine_ls_number_parameters 315
_refine_ls_number_reflns 12291
_refine_ls_number_restraints 9
_refine_ls_restrained_S_all 1.134
_refine_ls_R_factor_all 0.0674
_refine_ls_R_factor_gt 0.0613
_refine_ls_shift/su_max 0.001
_refine_ls_shift/su_mean 0.000
_refine_ls_structure_factor_coef Fsqd
_refine_ls_weighting_details 'w=1/[\s^2^(Fo^2^)+(0.0864P)^2^+0.2841P] where P=(Fo^2^+2Fc^2^)/3'
_refine_ls_weighting_scheme calc
_refine_ls_wR_factor_gt 0.1587
_refine_ls_wR_factor_ref 0.1644
_reflns_Friedel_coverage 0.000
_reflns_number_gt 10152
_reflns_number_total 12291
_reflns_threshold_expression 'I > 2\s(I)'
_cod_data_source_file d6dt00680a2.cif
_cod_data_source_block VL9RT
_cod_depositor_comments 'Adding full bibliography for 7720746--7720751.cif.'
_cod_original_cell_volume 1408.4(6)
_cod_database_code 7720748
_shelx_shelxl_version_number 2019/3
_shelx_space_group_comment
;
The symmetry employed for this shelxl refinement is uniquely defined
by the following loop, which should always be used as a source of
symmetry information in preference to the above space-group names.
They are only intended as comments.
;
_shelx_estimated_absorpt_t_min 0.886
_shelx_estimated_absorpt_t_max 0.976

loop_
_space_group_symop_operation_xyz
'x, y, z'
'-x, -y, -z'

loop_
_atom_site_label
_atom_site_type_symbol
_atom_site_fract_x
_atom_site_fract_y
_atom_site_fract_z
_atom_site_U_iso_or_equiv
_atom_site_adp_type
_atom_site_occupancy
_atom_site_site_symmetry_order
_atom_site_calc_flag
_atom_site_refinement_flags_posn
_atom_site_refinement_flags_adp
_atom_site_refinement_flags_occupancy
_atom_site_disorder_assembly
_atom_site_disorder_group
Pd_11 Pd 0.42208(2) 0.24953(2) 0.33506(2) 0.04346(8) Uani 1 1 d . . . . .
Sn_21 Sn 0.23779(2) 0.32081(2) 0.26317(2) 0.06015(9) Uani 1 1 d . . . . .
Cl_22 Cl 0.19580(17) 0.38285(14) 0.09585(10) 0.0960(4) Uani 1 1 d . . . . .
Cl_23 Cl -0.00512(12) 0.16917(13) 0.26884(18) 0.1217(6) Uani 1 1 d . . . . .
Cl_24 Cl 0.24483(14) 0.50283(11) 0.35921(10) 0.0936(3) Uani 1 1 d . . . . .
C20A_13 C 0.5398(11) 0.1992(13) 0.4588(10) 0.081(4) Uani 0.418(14) 1 d D . P A 1
H20A_13 H 0.568137 0.133203 0.440058 0.097 Uiso 0.418(14) 1 calc R U P A 1
H20B_13 H 0.612082 0.270557 0.505743 0.097 Uiso 0.418(14) 1 calc R U P A 1
C21A_13 C 0.3968(12) 0.1551(12) 0.4770(9) 0.089(4) Uani 0.418(14) 1 d D . P A 1
H21A_13 H 0.337909 0.067791 0.483339 0.106 Uiso 0.418(14) 1 calc R U P A 1
C19A_13 C 0.3462(17) 0.2483(17) 0.4851(18) 0.091(5) Uani 0.418(14) 1 d D . P A 1
H19A_13 H 0.402756 0.323703 0.534144 0.109 Uiso 0.418(14) 1 calc R U P A 1
H19B_13 H 0.243831 0.215334 0.484502 0.109 Uiso 0.418(14) 1 calc R U P A 1
C20B_13 C 0.4944(12) 0.1465(11) 0.4444(8) 0.094(4) Uani 0.582(14) 1 d D . P A 2
H20C_13 H 0.434332 0.053655 0.443074 0.112 Uiso 0.582(14) 1 calc R U P A 2
H20D_13 H 0.595986 0.171683 0.453673 0.112 Uiso 0.582(14) 1 calc R U P A 2
C21B_13 C 0.4506(9) 0.2273(8) 0.4975(5) 0.087(3) Uani 0.582(14) 1 d D . P A 2
H21B_13 H 0.513203 0.291140 0.548706 0.105 Uiso 0.582(14) 1 calc R U P A 2
C19B_13 C 0.3100(9) 0.2095(11) 0.4714(12) 0.078(3) Uani 0.582(14) 1 d D . P A 2
H19C_13 H 0.288589 0.276694 0.498878 0.093 Uiso 0.582(14) 1 calc R U P A 2
H19D_13 H 0.233600 0.122222 0.472500 0.093 Uiso 0.582(14) 1 calc R U P A 2
N1_12 N 0.5077(2) 0.16199(18) 0.14591(17) 0.0535(5) Uani 1 1 d . . . . .
N2_12 N 0.6448(2) 0.36643(17) 0.18916(16) 0.0489(4) Uani 1 1 d . . . . .
C1_12 C 0.5343(2) 0.26082(17) 0.21463(16) 0.0395(3) Uani 1 1 d . . . . .
C14_12 C 0.8259(3) 0.5041(3) 0.3307(2) 0.0547(5) Uani 1 1 d . . . . .
C19_12 C 0.8489(5) 0.3922(4) 0.3658(5) 0.0913(14) Uani 1 1 d . . . . .
H19A_12 H 0.945595 0.423838 0.398406 0.137 Uiso 1 1 calc R U . . .
H19B_12 H 0.831907 0.332311 0.306990 0.137 Uiso 1 1 calc R U . . .
H19C_12 H 0.784018 0.348859 0.414437 0.137 Uiso 1 1 calc R U . . .
C12_12 C 0.5750(4) -0.0243(4) 0.2521(4) 0.0794(10) Uani 1 1 d . . . . .
H12A_12 H 0.606803 0.052019 0.299174 0.119 Uiso 1 1 calc R U . . .
H12B_12 H 0.640473 -0.007742 0.201936 0.119 Uiso 1 1 calc R U . . .
H12C_12 H 0.571184 -0.095047 0.290129 0.119 Uiso 1 1 calc R U . . .
C4_12 C 0.3969(3) 0.0310(2) 0.14621(19) 0.0468(4) Uani 1 1 d . . . . .
C15_12 C 0.9132(3) 0.6292(3) 0.3786(3) 0.0693(8) Uani 1 1 d . . . . .
H15_12 H 0.981805 0.640412 0.433979 0.083 Uiso 1 1 calc R U . . .
C2_12 C 0.6010(5) 0.1986(3) 0.0647(3) 0.0832(13) Uani 1 1 d . . . . .
H2A_12 H 0.547652 0.191642 -0.002409 0.100 Uiso 1 1 calc R U . . .
H2B_12 H 0.649525 0.145052 0.060564 0.100 Uiso 1 1 calc R U . . .
C5_12 C 0.2636(3) -0.0048(2) 0.0900(2) 0.0527(5) Uani 1 1 d . . . . .
C9_12 C 0.4280(3) -0.0589(2) 0.1973(2) 0.0510(5) Uani 1 1 d . . . . .
C18_12 C 0.7038(3) 0.5953(2) 0.2193(2) 0.0535(5) Uani 1 1 d . . . . .
C17_12 C 0.7972(4) 0.7174(3) 0.2701(3) 0.0673(8) Uani 1 1 d . . . . .
H17_12 H 0.786927 0.789345 0.250055 0.081 Uiso 1 1 calc R U . . .
C21_12 C 0.5900(5) 0.5817(5) 0.1343(4) 0.0916(14) Uani 1 1 d . . . . .
H21A_12 H 0.497508 0.530558 0.155212 0.137 Uiso 1 1 calc R U . . .
H21B_12 H 0.599328 0.539740 0.072681 0.137 Uiso 1 1 calc R U . . .
H21C_12 H 0.600190 0.666166 0.120618 0.137 Uiso 1 1 calc R U . . .
C6_12 C 0.1584(3) -0.1328(2) 0.0877(3) 0.0553(6) Uani 1 1 d . . . . .
H6_12 H 0.068891 -0.157830 0.050441 0.066 Uiso 1 1 calc R U . . .
C7_12 C 0.1846(3) -0.2238(2) 0.1399(2) 0.0521(5) Uani 1 1 d . . . . .
C3_12 C 0.7060(4) 0.3388(3) 0.1005(3) 0.0723(10) Uani 1 1 d . . . . .
H3A_12 H 0.801099 0.348247 0.121538 0.087 Uiso 1 1 calc R U . . .
H3B_12 H 0.710356 0.395507 0.046345 0.087 Uiso 1 1 calc R U . . .
C13_12 C 0.7228(2) 0.48924(19) 0.24954(17) 0.0424(4) Uani 1 1 d . . . . .
C8_12 C 0.3189(3) -0.1856(2) 0.1935(2) 0.0547(5) Uani 1 1 d . . . . .
H8_12 H 0.337142 -0.246410 0.228149 0.066 Uiso 1 1 calc R U . . .
C16_12 C 0.9015(4) 0.7351(3) 0.3469(3) 0.0725(9) Uani 1 1 d . . . . .
C10_12 C 0.2291(5) 0.0875(3) 0.0282(4) 0.0862(13) Uani 1 1 d . . . . .
H10A_12 H 0.180724 0.045469 -0.039173 0.129 Uiso 1 1 calc R U . . .
H10B_12 H 0.316074 0.163385 0.020733 0.129 Uiso 1 1 calc R U . . .
H10C_12 H 0.168449 0.112374 0.063574 0.129 Uiso 1 1 calc R U . . .
C11_12 C 0.0686(4) -0.3623(3) 0.1338(3) 0.0709(8) Uani 1 1 d . . . . .
H11A_12 H -0.014387 -0.363788 0.159068 0.106 Uiso 1 1 calc R U . . .
H11B_12 H 0.102348 -0.412076 0.175428 0.106 Uiso 1 1 calc R U . . .
H11C_12 H 0.044137 -0.399102 0.063049 0.106 Uiso 1 1 calc R U . . .
C20_12 C 1.0082(7) 0.8705(4) 0.3950(4) 0.116(2) Uani 1 1 d . . . . .
H20A_12 H 1.089584 0.903917 0.357695 0.174 Uiso 1 1 calc R U . . .
H20B_12 H 1.038611 0.866193 0.466202 0.174 Uiso 1 1 calc R U . . .
H20C_12 H 0.963680 0.926688 0.391483 0.174 Uiso 1 1 calc R U . . .

loop_
_atom_site_aniso_label
_atom_site_aniso_U_11
_atom_site_aniso_U_22
_atom_site_aniso_U_33
_atom_site_aniso_U_23
_atom_site_aniso_U_13
_atom_site_aniso_U_12
Pd_11 0.03966(10) 0.04251(11) 0.03985(11) 0.00178(6) 0.00674(6) 0.01132(7)
Sn_21 0.05141(12) 0.06177(13) 0.07082(15) 0.00150(9) 0.00862(8) 0.02917(9)
Cl_22 0.1211(9) 0.1081(8) 0.0811(6) 0.0055(5) -0.0062(6) 0.0758(8)
Cl_23 0.0578(5) 0.0809(7) 0.2107(18) 0.0149(9) 0.0193(7) 0.0176(5)
Cl_24 0.0967(7) 0.0786(6) 0.1029(8) -0.0224(5) 0.0064(6) 0.0413(6)
C20A_13 0.098(9) 0.088(8) 0.045(4) 0.004(5) -0.007(5) 0.036(7)
C21A_13 0.086(7) 0.113(9) 0.065(6) 0.044(6) 0.028(5) 0.038(7)
C19A_13 0.094(11) 0.121(15) 0.058(7) 0.014(10) 0.034(8) 0.045(11)
C20B_13 0.099(7) 0.109(8) 0.072(6) 0.047(6) 0.009(5) 0.045(6)
C21B_13 0.085(5) 0.098(6) 0.042(3) 0.018(3) 0.008(3) 0.010(4)
C19B_13 0.077(5) 0.073(4) 0.058(5) 0.001(3) 0.032(4) 0.009(4)
N1_12 0.0557(11) 0.0337(8) 0.0527(10) -0.0054(7) 0.0191(8) 0.0026(7)
N2_12 0.0494(9) 0.0324(7) 0.0475(9) -0.0043(6) 0.0156(7) 0.0022(6)
C1_12 0.0386(8) 0.0299(7) 0.0407(8) 0.0009(6) 0.0049(6) 0.0078(6)
C14_12 0.0437(10) 0.0477(11) 0.0592(13) 0.0050(9) 0.0013(9) 0.0101(9)
C19_12 0.0627(18) 0.073(2) 0.131(4) 0.029(2) -0.010(2) 0.0272(16)
C12_12 0.0643(18) 0.077(2) 0.087(2) -0.0010(18) -0.0099(17) 0.0276(17)
C4_12 0.0488(10) 0.0299(8) 0.0495(10) -0.0018(7) 0.0111(8) 0.0068(7)
C15_12 0.0533(14) 0.0665(17) 0.0582(15) -0.0050(12) -0.0053(11) 0.0045(12)
C2_12 0.092(2) 0.0467(13) 0.0763(19) -0.0162(13) 0.0475(18) -0.0045(14)
C5_12 0.0524(12) 0.0321(8) 0.0649(14) -0.0009(8) 0.0050(10) 0.0128(8)
C9_12 0.0513(11) 0.0413(10) 0.0510(11) 0.0000(8) 0.0053(9) 0.0135(9)
C18_12 0.0552(12) 0.0413(10) 0.0582(13) 0.0043(9) 0.0074(10) 0.0169(9)
C17_12 0.0786(19) 0.0357(10) 0.081(2) 0.0005(11) 0.0216(15) 0.0184(11)
C21_12 0.085(3) 0.079(2) 0.097(3) 0.022(2) -0.015(2) 0.030(2)
C6_12 0.0435(10) 0.0365(9) 0.0749(17) -0.0030(10) 0.0051(10) 0.0099(8)
C7_12 0.0514(11) 0.0320(8) 0.0636(13) 0.0026(8) 0.0188(10) 0.0087(8)
C3_12 0.0767(18) 0.0420(11) 0.0721(17) -0.0101(11) 0.0402(15) -0.0007(11)
C13_12 0.0391(8) 0.0314(7) 0.0445(9) -0.0024(6) 0.0067(7) 0.0056(6)
C8_12 0.0618(14) 0.0392(10) 0.0584(13) 0.0101(9) 0.0133(10) 0.0175(9)
C16_12 0.0740(18) 0.0445(12) 0.0673(17) -0.0165(11) 0.0173(14) -0.0007(12)
C10_12 0.091(3) 0.0476(14) 0.111(3) 0.0040(16) -0.019(2) 0.0309(16)
C11_12 0.0643(16) 0.0365(10) 0.094(2) 0.0061(12) 0.0266(15) 0.0039(11)
C20_12 0.121(4) 0.0569(19) 0.107(4) -0.033(2) 0.012(3) -0.011(2)

loop_
_atom_type_symbol
_atom_type_description
_atom_type_scat_dispersion_real
_atom_type_scat_dispersion_imag
_atom_type_scat_source
C C 0.0020 0.0012 'International Tables Vol C Tables 4.2.6.8 and 6.1.1.4'
N N 0.0042 0.0025 'International Tables Vol C Tables 4.2.6.8 and 6.1.1.4'
Cl Cl 0.1198 0.1216 'International Tables Vol C Tables 4.2.6.8 and 6.1.1.4'
Sn Sn -0.8908 1.1200 'International Tables Vol C Tables 4.2.6.8 and 6.1.1.4'
Pd Pd -1.3766 0.7904 'International Tables Vol C Tables 4.2.6.8 and 6.1.1.4'
H H 0.0000 0.0000 'International Tables Vol C Tables 4.2.6.8 and 6.1.1.4'

loop_
_geom_angle_atom_site_label_1
_geom_angle_atom_site_label_2
_geom_angle_atom_site_label_3
_geom_angle
_geom_angle_site_symmetry_1
_geom_angle_site_symmetry_3
_geom_angle_publ_flag
C1_12 Pd_11 C21B_13 135.3(3) . . ?
C1_12 Pd_11 C21A_13 134.7(3) . . ?
C1_12 Pd_11 C19B_13 169.9(3) . . ?
C21B_13 Pd_11 C19B_13 38.0(3) . . ?
C1_12 Pd_11 C20B_13 103.1(3) . . ?
C21B_13 Pd_11 C20B_13 37.9(2) . . ?
C19B_13 Pd_11 C20B_13 67.4(4) . . ?
C1_12 Pd_11 C19A_13 167.4(5) . . ?
C21A_13 Pd_11 C19A_13 37.9(3) . . ?
C1_12 Pd_11 C20A_13 101.9(3) . . ?
C21A_13 Pd_11 C20A_13 37.8(2) . . ?
C19A_13 Pd_11 C20A_13 66.9(4) . . ?
C1_12 Pd_11 Sn_21 103.48(6) . . ?
C21B_13 Pd_11 Sn_21 120.1(3) . . ?
C21A_13 Pd_11 Sn_21 119.7(3) . . ?
C19B_13 Pd_11 Sn_21 85.2(3) . . ?
C20B_13 Pd_11 Sn_21 151.2(3) . . ?
C19A_13 Pd_11 Sn_21 87.4(4) . . ?
C20A_13 Pd_11 Sn_21 154.1(3) . . ?
Cl_23 Sn_21 Cl_22 95.05(8) . . ?
Cl_23 Sn_21 Cl_24 99.26(6) . . ?
Cl_22 Sn_21 Cl_24 96.47(5) . . ?
Cl_23 Sn_21 Pd_11 115.44(4) . . ?
Cl_22 Sn_21 Pd_11 130.21(4) . . ?
Cl_24 Sn_21 Pd_11 114.73(4) . . ?
C21A_13 C20A_13 Pd_11 69.8(6) . . ?
C21A_13 C20A_13 H20A_13 116.7 . . ?
Pd_11 C20A_13 H20A_13 116.7 . . ?
C21A_13 C20A_13 H20B_13 116.7 . . ?
Pd_11 C20A_13 H20B_13 116.7 . . ?
H20A_13 C20A_13 H20B_13 113.7 . . ?
C20A_13 C21A_13 C19A_13 117.5(8) . . ?
C20A_13 C21A_13 Pd_11 72.4(6) . . ?
C19A_13 C21A_13 Pd_11 72.0(9) . . ?
C20A_13 C21A_13 H21A_13 121.3 . . ?
C19A_13 C21A_13 H21A_13 121.3 . . ?
Pd_11 C21A_13 H21A_13 126.1 . . ?
C21A_13 C19A_13 Pd_11 70.1(8) . . ?
C21A_13 C19A_13 H19A_13 116.6 . . ?
Pd_11 C19A_13 H19A_13 116.6 . . ?
C21A_13 C19A_13 H19B_13 116.6 . . ?
Pd_11 C19A_13 H19B_13 116.6 . . ?
H19A_13 C19A_13 H19B_13 113.6 . . ?
C21B_13 C20B_13 Pd_11 69.7(4) . . ?
C21B_13 C20B_13 H20C_13 116.7 . . ?
Pd_11 C20B_13 H20C_13 116.7 . . ?
C21B_13 C20B_13 H20D_13 116.7 . . ?
Pd_11 C20B_13 H20D_13 116.7 . . ?
H20C_13 C20B_13 H20D_13 113.7 . . ?
C20B_13 C21B_13 C19B_13 118.6(7) . . ?
C20B_13 C21B_13 Pd_11 72.4(5) . . ?
C19B_13 C21B_13 Pd_11 72.3(7) . . ?
C20B_13 C21B_13 H21B_13 120.7 . . ?
C19B_13 C21B_13 H21B_13 120.7 . . ?
Pd_11 C21B_13 H21B_13 126.4 . . ?
C21B_13 C19B_13 Pd_11 69.7(5) . . ?
C21B_13 C19B_13 H19C_13 116.7 . . ?
Pd_11 C19B_13 H19C_13 116.7 . . ?
C21B_13 C19B_13 H19D_13 116.7 . . ?
Pd_11 C19B_13 H19D_13 116.7 . . ?
H19C_13 C19B_13 H19D_13 113.7 . . ?
C1_12 N1_12 C4_12 125.5(2) . . ?
C1_12 N1_12 C2_12 113.46(19) . . ?
C4_12 N1_12 C2_12 121.0(2) . . ?
C1_12 N2_12 C13_12 127.15(19) . . ?
C1_12 N2_12 C3_12 112.71(19) . . ?
C13_12 N2_12 C3_12 118.77(19) . . ?
N1_12 C1_12 N2_12 108.14(19) . . ?
N1_12 C1_12 Pd_11 124.93(15) . . ?
N2_12 C1_12 Pd_11 126.92(15) . . ?
C13_12 C14_12 C15_12 117.9(3) . . ?
C13_12 C14_12 C19_12 122.3(3) . . ?
C15_12 C14_12 C19_12 119.8(3) . . ?
C14_12 C19_12 H19A_12 109.5 . . ?
C14_12 C19_12 H19B_12 109.5 . . ?
H19A_12 C19_12 H19B_12 109.5 . . ?
C14_12 C19_12 H19C_12 109.5 . . ?
H19A_12 C19_12 H19C_12 109.5 . . ?
H19B_12 C19_12 H19C_12 109.5 . . ?
C9_12 C12_12 H12A_12 109.5 . . ?
C9_12 C12_12 H12B_12 109.5 . . ?
H12A_12 C12_12 H12B_12 109.5 . . ?
C9_12 C12_12 H12C_12 109.5 . . ?
H12A_12 C12_12 H12C_12 109.5 . . ?
H12B_12 C12_12 H12C_12 109.5 . . ?
C5_12 C4_12 C9_12 121.6(2) . . ?
C5_12 C4_12 N1_12 118.9(2) . . ?
C9_12 C4_12 N1_12 119.4(2) . . ?
C16_12 C15_12 C14_12 122.3(3) . . ?
C16_12 C15_12 H15_12 118.8 . . ?
C14_12 C15_12 H15_12 118.8 . . ?
N1_12 C2_12 C3_12 102.5(2) . . ?
N1_12 C2_12 H2A_12 111.3 . . ?
C3_12 C2_12 H2A_12 111.3 . . ?
N1_12 C2_12 H2B_12 111.3 . . ?
C3_12 C2_12 H2B_12 111.3 . . ?
H2A_12 C2_12 H2B_12 109.2 . . ?
C4_12 C5_12 C6_12 118.6(2) . . ?
C4_12 C5_12 C10_12 123.1(2) . . ?
C6_12 C5_12 C10_12 118.3(3) . . ?
C8_12 C9_12 C4_12 117.7(2) . . ?
C8_12 C9_12 C12_12 119.9(3) . . ?
C4_12 C9_12 C12_12 122.3(3) . . ?
C13_12 C18_12 C17_12 117.6(3) . . ?
C13_12 C18_12 C21_12 122.1(3) . . ?
C17_12 C18_12 C21_12 120.2(3) . . ?
C16_12 C17_12 C18_12 122.6(3) . . ?
C16_12 C17_12 H17_12 118.7 . . ?
C18_12 C17_12 H17_12 118.7 . . ?
C18_12 C21_12 H21A_12 109.5 . . ?
C18_12 C21_12 H21B_12 109.5 . . ?
H21A_12 C21_12 H21B_12 109.5 . . ?
C18_12 C21_12 H21C_12 109.5 . . ?
H21A_12 C21_12 H21C_12 109.5 . . ?
H21B_12 C21_12 H21C_12 109.5 . . ?
C7_12 C6_12 C5_12 121.3(3) . . ?
C7_12 C6_12 H6_12 119.4 . . ?
C5_12 C6_12 H6_12 119.4 . . ?
C8_12 C7_12 C6_12 118.6(2) . . ?
C8_12 C7_12 C11_12 121.7(3) . . ?
C6_12 C7_12 C11_12 119.7(3) . . ?
N2_12 C3_12 C2_12 102.6(2) . . ?
N2_12 C3_12 H3A_12 111.3 . . ?
C2_12 C3_12 H3A_12 111.3 . . ?
N2_12 C3_12 H3B_12 111.3 . . ?
C2_12 C3_12 H3B_12 111.3 . . ?
H3A_12 C3_12 H3B_12 109.2 . . ?
C14_12 C13_12 C18_12 120.8(2) . . ?
C14_12 C13_12 N2_12 119.5(2) . . ?
C18_12 C13_12 N2_12 119.4(2) . . ?
C7_12 C8_12 C9_12 122.2(2) . . ?
C7_12 C8_12 H8_12 118.9 . . ?
C9_12 C8_12 H8_12 118.9 . . ?
C17_12 C16_12 C15_12 118.6(3) . . ?
C17_12 C16_12 C20_12 121.2(4) . . ?
C15_12 C16_12 C20_12 120.2(4) . . ?
C5_12 C10_12 H10A_12 109.5 . . ?
C5_12 C10_12 H10B_12 109.5 . . ?
H10A_12 C10_12 H10B_12 109.5 . . ?
C5_12 C10_12 H10C_12 109.5 . . ?
H10A_12 C10_12 H10C_12 109.5 . . ?
H10B_12 C10_12 H10C_12 109.5 . . ?
C7_12 C11_12 H11A_12 109.5 . . ?
C7_12 C11_12 H11B_12 109.5 . . ?
H11A_12 C11_12 H11B_12 109.5 . . ?
C7_12 C11_12 H11C_12 109.5 . . ?
H11A_12 C11_12 H11C_12 109.5 . . ?
H11B_12 C11_12 H11C_12 109.5 . . ?
C16_12 C20_12 H20A_12 109.5 . . ?
C16_12 C20_12 H20B_12 109.5 . . ?
H20A_12 C20_12 H20B_12 109.5 . . ?
C16_12 C20_12 H20C_12 109.5 . . ?
H20A_12 C20_12 H20C_12 109.5 . . ?
H20B_12 C20_12 H20C_12 109.5 . . ?

loop_
_geom_bond_atom_site_label_1
_geom_bond_atom_site_label_2
_geom_bond_distance
_geom_bond_site_symmetry_2
_geom_bond_publ_flag
Pd_11 C1_12 2.031(2) . ?
Pd_11 C21B_13 2.145(6) . ?
Pd_11 C21A_13 2.158(9) . ?
Pd_11 C19B_13 2.179(14) . ?
Pd_11 C20B_13 2.181(9) . ?
Pd_11 C19A_13 2.18(2) . ?
Pd_11 C20A_13 2.191(13) . ?
Pd_11 Sn_21 2.5472(7) . ?
Sn_21 Cl_23 2.3782(15) . ?
Sn_21 Cl_22 2.3785(13) . ?
Sn_21 Cl_24 2.3811(12) . ?
C20A_13 C21A_13 1.409(6) . ?
C20A_13 H20A_13 0.9700 . ?
C20A_13 H20B_13 0.9700 . ?
C21A_13 C19A_13 1.409(8) . ?
C21A_13 H21A_13 0.9300 . ?
C19A_13 H19A_13 0.9700 . ?
C19A_13 H19B_13 0.9700 . ?
C20B_13 C21B_13 1.406(8) . ?
C20B_13 H20C_13 0.9700 . ?
C20B_13 H20D_13 0.9700 . ?
C21B_13 C19B_13 1.407(7) . ?
C21B_13 H21B_13 0.9300 . ?
C19B_13 H19C_13 0.9700 . ?
C19B_13 H19D_13 0.9700 . ?
N1_12 C1_12 1.333(3) . ?
N1_12 C4_12 1.440(3) . ?
N1_12 C2_12 1.460(4) . ?
N2_12 C1_12 1.336(3) . ?
N2_12 C13_12 1.433(3) . ?
N2_12 C3_12 1.471(3) . ?
C14_12 C13_12 1.385(3) . ?
C14_12 C15_12 1.398(4) . ?
C14_12 C19_12 1.501(5) . ?
C19_12 H19A_12 0.9600 . ?
C19_12 H19B_12 0.9600 . ?
C19_12 H19C_12 0.9600 . ?
C12_12 C9_12 1.509(5) . ?
C12_12 H12A_12 0.9600 . ?
C12_12 H12B_12 0.9600 . ?
C12_12 H12C_12 0.9600 . ?
C4_12 C5_12 1.391(4) . ?
C4_12 C9_12 1.395(4) . ?
C15_12 C16_12 1.362(6) . ?
C15_12 H15_12 0.9300 . ?
C2_12 C3_12 1.518(4) . ?
C2_12 H2A_12 0.9700 . ?
C2_12 H2B_12 0.9700 . ?
C5_12 C6_12 1.392(3) . ?
C5_12 C10_12 1.509(4) . ?
C9_12 C8_12 1.394(3) . ?
C18_12 C13_12 1.395(3) . ?
C18_12 C17_12 1.399(4) . ?
C18_12 C21_12 1.498(5) . ?
C17_12 C16_12 1.348(6) . ?
C17_12 H17_12 0.9300 . ?
C21_12 H21A_12 0.9600 . ?
C21_12 H21B_12 0.9600 . ?
C21_12 H21C_12 0.9600 . ?
C6_12 C7_12 1.387(4) . ?
C6_12 H6_12 0.9300 . ?
C7_12 C8_12 1.381(4) . ?
C7_12 C11_12 1.511(3) . ?
C3_12 H3A_12 0.9700 . ?
C3_12 H3B_12 0.9700 . ?
C8_12 H8_12 0.9300 . ?
C16_12 C20_12 1.522(4) . ?
C10_12 H10A_12 0.9600 . ?
C10_12 H10B_12 0.9600 . ?
C10_12 H10C_12 0.9600 . ?
C11_12 H11A_12 0.9600 . ?
C11_12 H11B_12 0.9600 . ?
C11_12 H11C_12 0.9600 . ?
C20_12 H20A_12 0.9600 . ?
C20_12 H20B_12 0.9600 . ?
C20_12 H20C_12 0.9600 . ?

loop_
_geom_torsion_atom_site_label_1
_geom_torsion_atom_site_label_2
_geom_torsion_atom_site_label_3
_geom_torsion_atom_site_label_4
_geom_torsion
_geom_torsion_site_symmetry_1
_geom_torsion_site_symmetry_2
_geom_torsion_site_symmetry_3
_geom_torsion_site_symmetry_4
_geom_torsion_publ_flag
Pd_11 C20A_13 C21A_13 C19A_13 -57.9(14) . . . . ?
C20A_13 C21A_13 C19A_13 Pd_11 58.1(12) . . . . ?
Pd_11 C20B_13 C21B_13 C19B_13 57.6(10) . . . . ?
C20B_13 C21B_13 C19B_13 Pd_11 -57.6(8) . . . . ?
C4_12 N1_12 C1_12 N2_12 179.9(3) . . . . ?
C2_12 N1_12 C1_12 N2_12 -1.8(4) . . . . ?
C4_12 N1_12 C1_12 Pd_11 -0.9(4) . . . . ?
C2_12 N1_12 C1_12 Pd_11 177.4(3) . . . . ?
C13_12 N2_12 C1_12 N1_12 -170.1(3) . . . . ?
C3_12 N2_12 C1_12 N1_12 -3.8(3) . . . . ?
C13_12 N2_12 C1_12 Pd_11 10.7(4) . . . . ?
C3_12 N2_12 C1_12 Pd_11 177.0(2) . . . . ?
C1_12 N1_12 C4_12 C5_12 91.5(3) . . . . ?
C2_12 N1_12 C4_12 C5_12 -86.8(4) . . . . ?
C1_12 N1_12 C4_12 C9_12 -92.3(3) . . . . ?
C2_12 N1_12 C4_12 C9_12 89.4(4) . . . . ?
C13_12 C14_12 C15_12 C16_12 -1.2(5) . . . . ?
C19_12 C14_12 C15_12 C16_12 177.0(4) . . . . ?
C1_12 N1_12 C2_12 C3_12 6.1(5) . . . . ?
C4_12 N1_12 C2_12 C3_12 -175.4(3) . . . . ?
C9_12 C4_12 C5_12 C6_12 1.7(4) . . . . ?
N1_12 C4_12 C5_12 C6_12 177.8(2) . . . . ?
C9_12 C4_12 C5_12 C10_12 -176.0(4) . . . . ?
N1_12 C4_12 C5_12 C10_12 0.1(4) . . . . ?
C5_12 C4_12 C9_12 C8_12 -2.2(4) . . . . ?
N1_12 C4_12 C9_12 C8_12 -178.3(2) . . . . ?
C5_12 C4_12 C9_12 C12_12 175.5(3) . . . . ?
N1_12 C4_12 C9_12 C12_12 -0.6(4) . . . . ?
C13_12 C18_12 C17_12 C16_12 -1.1(5) . . . . ?
C21_12 C18_12 C17_12 C16_12 -179.9(4) . . . . ?
C4_12 C5_12 C6_12 C7_12 0.0(4) . . . . ?
C10_12 C5_12 C6_12 C7_12 177.8(4) . . . . ?
C5_12 C6_12 C7_12 C8_12 -1.1(4) . . . . ?
C5_12 C6_12 C7_12 C11_12 -178.8(3) . . . . ?
C1_12 N2_12 C3_12 C2_12 7.3(4) . . . . ?
C13_12 N2_12 C3_12 C2_12 174.9(3) . . . . ?
N1_12 C2_12 C3_12 N2_12 -7.4(4) . . . . ?
C15_12 C14_12 C13_12 C18_12 -2.2(4) . . . . ?
C19_12 C14_12 C13_12 C18_12 179.6(4) . . . . ?
C15_12 C14_12 C13_12 N2_12 171.4(3) . . . . ?
C19_12 C14_12 C13_12 N2_12 -6.8(4) . . . . ?
C17_12 C18_12 C13_12 C14_12 3.3(4) . . . . ?
C21_12 C18_12 C13_12 C14_12 -177.9(4) . . . . ?
C17_12 C18_12 C13_12 N2_12 -170.3(3) . . . . ?
C21_12 C18_12 C13_12 N2_12 8.5(4) . . . . ?
C1_12 N2_12 C13_12 C14_12 79.2(3) . . . . ?
C3_12 N2_12 C13_12 C14_12 -86.4(3) . . . . ?
C1_12 N2_12 C13_12 C18_12 -107.2(3) . . . . ?
C3_12 N2_12 C13_12 C18_12 87.3(4) . . . . ?
C6_12 C7_12 C8_12 C9_12 0.5(4) . . . . ?
C11_12 C7_12 C8_12 C9_12 178.2(3) . . . . ?
C4_12 C9_12 C8_12 C7_12 1.1(4) . . . . ?
C12_12 C9_12 C8_12 C7_12 -176.7(3) . . . . ?
C18_12 C17_12 C16_12 C15_12 -2.2(5) . . . . ?
C18_12 C17_12 C16_12 C20_12 175.4(4) . . . . ?
C14_12 C15_12 C16_12 C17_12 3.3(6) . . . . ?
C14_12 C15_12 C16_12 C20_12 -174.3(4) . . . . ?
